data_7022537
loop_
_publ_author_name
'Gong, Yun'
'Jiang, Peng-Gang'
'Wang, Ying-Xia'
'Wu, Tao'
'Lin, Jian-Hua'

_publ_section_title
;
 Metal-organic frameworks based on
 1,3,5-triazine-2,4,6-triyltrithio-triacetate: structures, topologies,
 photoluminescence and photocatalytic properties.
;
_journal_issue 19
_journal_name_full 'Dalton transactions (Cambridge, England : 2003)'
_journal_page_first 7196
_journal_page_last 7203
_journal_paper_doi 10.1039/c3dt00054k
_journal_volume 42
_journal_year 2013
_chemical_formula_sum 'C108 H134 N24 Ni6 O43 S12'
_chemical_formula_weight 3193.37
_chemical_name_systematic
;
?
;
_space_group_IT_number 15
_symmetry_cell_setting monoclinic
_symmetry_space_group_name_Hall '-C 2yc'
_symmetry_space_group_name_H-M 'C 1 2/c 1'
_atom_sites_solution_hydrogens geom
_atom_sites_solution_primary direct
_atom_sites_solution_secondary difmap
_audit_creation_method SHELXL-97
_cell_angle_alpha 90.00
_cell_angle_beta 125.962(2)
_cell_angle_gamma 90.00
_cell_formula_units_Z 2
_cell_length_a 31.068(3)
_cell_length_b 13.5170(12)
_cell_length_c 20.8591(18)
_cell_measurement_reflns_used 6274
_cell_measurement_temperature 298(2)
_cell_measurement_theta_max 27.4825
_cell_measurement_theta_min 2.487
_cell_volume 7090.2(11)
_computing_cell_refinement 'Bruker SMART'
_computing_data_collection 'Bruker SMART'
_computing_data_reduction 'Bruker SAINT'
_computing_molecular_graphics 'SHELXTL (Sheldrick, 2008)'
_computing_publication_material 'publCIF (Westrip, 2010)'
_computing_structure_refinement 'SHELXTL (Sheldrick, 2008)'
_computing_structure_solution 'SHELXTL (Sheldrick, 2008)'
_diffrn_ambient_temperature 298(2)
_diffrn_measured_fraction_theta_full 0.997
_diffrn_measured_fraction_theta_max 0.997
_diffrn_measurement_device_type 'multiwire proportional'
_diffrn_measurement_method 'phi and omega scans'
_diffrn_radiation_monochromator graphite
_diffrn_radiation_source 'fine-focus sealed tube'
_diffrn_radiation_type MoK\a
_diffrn_radiation_wavelength 0.71073
_diffrn_reflns_av_R_equivalents 0.0376
_diffrn_reflns_av_unetI/netI 0.0433
_diffrn_reflns_limit_h_max 34
_diffrn_reflns_limit_h_min -36
_diffrn_reflns_limit_k_max 13
_diffrn_reflns_limit_k_min -16
_diffrn_reflns_limit_l_max 24
_diffrn_reflns_limit_l_min -21
_diffrn_reflns_number 17440
_diffrn_reflns_theta_full 25.02
_diffrn_reflns_theta_max 25.02
_diffrn_reflns_theta_min 2.35
_exptl_absorpt_coefficient_mu 1.044
_exptl_absorpt_correction_T_max 0.82
_exptl_absorpt_correction_T_min 0.77
_exptl_absorpt_correction_type multi-scan
_exptl_absorpt_process_details 'SADABS (Sheldrick, 1996)'
_exptl_crystal_colour green
_exptl_crystal_density_diffrn 1.496
_exptl_crystal_density_method 'not measured'
_exptl_crystal_description block
_exptl_crystal_F_000 3308
_exptl_crystal_size_max 0.45
_exptl_crystal_size_mid 0.39
_exptl_crystal_size_min 0.38
_refine_diff_density_max 1.699
_refine_diff_density_min -0.592
_refine_diff_density_rms 0.085
_refine_ls_extinction_method none
_refine_ls_goodness_of_fit_ref 1.083
_refine_ls_hydrogen_treatment constr
_refine_ls_matrix_type full
_refine_ls_number_parameters 465
_refine_ls_number_reflns 6233
_refine_ls_number_restraints 0
_refine_ls_restrained_S_all 1.083
_refine_ls_R_factor_all 0.0752
_refine_ls_R_factor_gt 0.0537
_refine_ls_shift/su_max 0.001
_refine_ls_shift/su_mean 0.000
_refine_ls_structure_factor_coef Fsqd
_refine_ls_weighting_details 'calc w=1/[\s^2^(Fo^2^)+(0.0608P)^2^+38.5853P] where P=(Fo^2^+2Fc^2^)/3'
_refine_ls_weighting_scheme calc
_refine_ls_wR_factor_gt 0.1374
_refine_ls_wR_factor_ref 0.1556
_reflns_number_gt 4704
_reflns_number_total 6233
_reflns_threshold_expression >2sigma(I)
_cod_data_source_file c3dt00054k.txt
_cod_data_source_block 111203g
_cod_depositor_comments
;
The following automatic conversions were performed:

'_symmetry_cell_setting' value 'Monoclinic' changed to 'monoclinic'
according to /home/saulius/struct/CIF-dictionaries/cif_core.dic
dictionary named 'cif_core.dic' version 2.4.2 from 2011-04-26.

Automatic conversion script
Id: cif_fix_values 1891 2012-01-12 08:04:46Z andrius 
;
_cod_original_sg_symbol_H-M C2/c
_cod_database_code 7022537

loop_
_symmetry_equiv_pos_as_xyz
'x, y, z'
'-x, y, -z+1/2'
'x+1/2, y+1/2, z'
'-x+1/2, y+1/2, -z+1/2'
'-x, -y, -z'
'x, -y, z-1/2'
'-x+1/2, -y+1/2, -z'
'x+1/2, -y+1/2, z-1/2'

loop_
_atom_site_label
_atom_site_type_symbol
_atom_site_fract_x
_atom_site_fract_y
_atom_site_fract_z
_atom_site_U_iso_or_equiv
_atom_site_adp_type
_atom_site_occupancy
_atom_site_symmetry_multiplicity
_atom_site_calc_flag
_atom_site_refinement_flags
_atom_site_disorder_assembly
_atom_site_disorder_group
Ni1 Ni 0.5000 0.08688(6) 0.2500 0.0335(2) Uani 1 2 d S . .
Ni2 Ni 0.27480(2) 0.41331(4) 0.14005(3) 0.03210(18) Uani 1 1 d . . .
N1 N 0.45881(17) 0.3544(3) -0.0803(2) 0.0409(10) Uani 1 1 d . . .
N2 N 0.41769(16) 0.3000(3) -0.0195(2) 0.0376(9) Uani 1 1 d . . .
N3 N 0.40988(16) 0.4690(3) -0.0592(2) 0.0377(9) Uani 1 1 d . . .
N4 N 0.5000 0.2417(4) 0.2500 0.0314(12) Uani 1 2 d S . .
N5 N 0.5000 0.9322(4) 0.2500 0.0531(18) Uani 1 2 d S . .
N6 N 0.28075(15) 0.5661(3) 0.1303(2) 0.0358(9) Uani 1 1 d . . .
N7 N 0.26069(15) 0.9332(3) 0.3018(2) 0.0350(9) Uani 1 1 d . . .
O1 O 0.46597(14) 0.0849(2) 0.1294(2) 0.0406(8) Uani 1 1 d . . .
O2 O 0.53510(16) 0.1127(4) 0.1265(2) 0.0728(14) Uani 1 1 d . . .
O3 O 0.31120(14) 0.3840(3) 0.0833(2) 0.0442(8) Uani 1 1 d . . .
O4 O 0.3178(2) 0.2183(3) 0.0883(3) 0.0795(16) Uani 1 1 d . . .
O5 O 0.33989(16) 0.7210(3) -0.1990(2) 0.0644(12) Uani 1 1 d . . .
O6 O 0.34932(13) 0.5889(2) -0.25405(19) 0.0398(8) Uani 1 1 d . . .
O7 O 0.42304(14) 0.0836(2) 0.2210(2) 0.0471(9) Uani 1 1 d . . .
H7D H 0.4211 0.1379 0.2397 0.057 Uiso 1 1 d R . .
H7E H 0.4252 0.0391 0.2515 0.057 Uiso 1 1 d R . .
O8 O 0.26386(14) 0.2614(2) 0.1463(2) 0.0421(8) Uani 1 1 d . . .
H8B H 0.2843 0.2456 0.1949 0.051 Uiso 1 1 d R . .
H8C H 0.2756 0.2321 0.1234 0.051 Uiso 1 1 d R . .
O9 O 0.20216(14) 0.4145(3) 0.0292(2) 0.0462(9) Uani 1 1 d . . .
H9E H 0.1973 0.3728 -0.0051 0.055 Uiso 1 1 d R . .
H9F H 0.1778 0.4579 0.0057 0.055 Uiso 1 1 d R . .
O10 O 0.1222(2) 0.4483(5) 0.4480(4) 0.0842(15) Uani 0.75 1 d P . .
H10C H 0.0967 0.4893 0.4228 0.101 Uiso 0.75 1 d PR . .
H10D H 0.1220 0.4243 0.4856 0.101 Uiso 0.75 1 d PR . .
O11 O 0.1141(2) 0.3679(5) 0.5876(4) 0.0842(15) Uani 0.75 1 d P . .
H11C H 0.0893 0.3819 0.5921 0.101 Uiso 0.75 1 d PR . .
H11D H 0.1325 0.3214 0.6199 0.101 Uiso 0.75 1 d PR . .
O12 O 0.0973(7) 0.2858(15) 0.4667(11) 0.080(6) Uani 0.25 1 d P . .
H12C H 0.1042 0.3369 0.4503 0.096 Uiso 0.25 1 d PR . .
H12D H 0.1007 0.3014 0.5089 0.096 Uiso 0.25 1 d PR . .
S1 S 0.46915(6) 0.16731(10) -0.04661(8) 0.0444(3) Uani 1 1 d . . .
S2 S 0.45928(5) 0.53462(11) -0.12101(8) 0.0469(3) Uani 1 1 d . . .
S3 S 0.36438(5) 0.42479(10) 0.00982(8) 0.0430(3) Uani 1 1 d . . .
C1 C 0.44593(18) 0.2862(4) -0.0483(3) 0.0347(11) Uani 1 1 d . . .
C2 C 0.40056(19) 0.3934(4) -0.0272(3) 0.0371(11) Uani 1 1 d . . .
C3 C 0.43957(18) 0.4454(4) -0.0834(3) 0.0378(11) Uani 1 1 d . . .
C4 C 0.4872(2) 0.1000(3) 0.0946(3) 0.0383(11) Uani 1 1 d . . .
C5 C 0.4488(2) 0.0969(4) 0.0044(3) 0.0425(12) Uani 1 1 d . . .
H5A H 0.4145 0.1214 -0.0113 0.051 Uiso 1 1 calc R . .
H5B H 0.4440 0.0285 -0.0126 0.051 Uiso 1 1 calc R . .
C6 C 0.3244(2) 0.3034(4) 0.0701(3) 0.0462(13) Uani 1 1 d . . .
C7 C 0.3526(2) 0.3026(4) 0.0306(3) 0.0453(13) Uani 1 1 d . . .
H7A H 0.3313 0.2657 -0.0186 0.054 Uiso 1 1 calc R . .
H7B H 0.3863 0.2686 0.0647 0.054 Uiso 1 1 calc R . .
C8 C 0.3660(2) 0.6500(4) -0.1995(3) 0.0408(12) Uani 1 1 d . . .
C9 C 0.4237(2) 0.6417(4) -0.1262(3) 0.0463(13) Uani 1 1 d . . .
H9A H 0.4238 0.6428 -0.0796 0.056 Uiso 1 1 calc R . .
H9B H 0.4428 0.6998 -0.1240 0.056 Uiso 1 1 calc R . .
C10 C 0.4573(2) 0.2938(4) 0.2295(3) 0.0445(12) Uani 1 1 d . . .
H10 H 0.4270 0.2596 0.2160 0.053 Uiso 1 1 calc R . .
C11 C 0.4555(3) 0.3953(4) 0.2272(4) 0.0587(16) Uani 1 1 d . . .
H11 H 0.4241 0.4278 0.2102 0.070 Uiso 1 1 calc R . .
C12 C 0.5000 0.4493(5) 0.2500 0.067(3) Uani 1 2 d S . .
C13 C 0.5164(4) 0.8810(4) 0.2133(4) 0.079(2) Uani 1 1 d . . .
H13 H 0.5159 0.9140 0.1738 0.095 Uiso 1 1 calc R A 1
C14 C 0.5341(6) 0.7834(8) 0.2282(7) 0.045(3) Uani 0.50 1 d P . 1
H14 H 0.5523 0.7573 0.2092 0.054 Uiso 0.50 1 calc PR . 1
C14' C 0.4986(7) 0.7770(9) 0.1943(9) 0.057(3) Uani 0.50 1 d P . 2
H14' H 0.4765 0.7487 0.1442 0.068 Uiso 0.50 1 d PR . 2
C15 C 0.5231(4) 0.7267(6) 0.2729(6) 0.045(3) Uani 0.50 1 d P . .
C16 C 0.4820(4) 0.5599(8) 0.2303(7) 0.048(3) Uani 0.50 1 d P . .
H16A H 0.4661 0.5739 0.1750 0.058 Uiso 0.50 1 d PR . .
H16B H 0.4564 0.5749 0.2413 0.058 Uiso 0.50 1 d PR . .
C17 C 0.5331(5) 0.6168(8) 0.2846(8) 0.058(3) Uani 0.50 1 d P . .
H17A H 0.5486 0.6001 0.3393 0.070 Uiso 0.50 1 d PR . .
H17B H 0.5584 0.5985 0.2737 0.070 Uiso 0.50 1 d PR . .
C18 C 0.3204(2) 0.6058(4) 0.1308(3) 0.0462(13) Uani 1 1 d . . .
H18 H 0.3477 0.5647 0.1409 0.055 Uiso 1 1 calc R . .
C19 C 0.3226(2) 0.7051(4) 0.1171(3) 0.0489(13) Uani 1 1 d . . .
H19 H 0.3512 0.7293 0.1187 0.059 Uiso 1 1 calc R . .
C20 C 0.2824(2) 0.7689(4) 0.1009(3) 0.0394(12) Uani 1 1 d . . .
C21 C 0.2421(2) 0.7282(4) 0.1019(3) 0.0411(12) Uani 1 1 d . . .
H21 H 0.2147 0.7681 0.0931 0.049 Uiso 1 1 calc R . .
C22 C 0.2421(2) 0.6282(4) 0.1158(3) 0.0403(12) Uani 1 1 d . . .
H22 H 0.2141 0.6026 0.1152 0.048 Uiso 1 1 calc R . .
C28 C 0.2389(2) 0.9911(4) 0.2380(3) 0.0431(12) Uani 1 1 d . . .
H28 H 0.2097 1.0296 0.2238 0.052 Uiso 1 1 calc R . .
C29 C 0.2573(2) 0.9966(4) 0.1919(3) 0.0439(12) Uani 1 1 d . . .
H29 H 0.2409 1.0384 0.1482 0.053 Uiso 1 1 calc R . .
C25 C 0.30044(19) 0.9398(4) 0.2109(3) 0.0367(11) Uani 1 1 d . . .
C26 C 0.32299(19) 0.8809(4) 0.2769(3) 0.0410(12) Uani 1 1 d . . .
H26 H 0.3522 0.8416 0.2923 0.049 Uiso 1 1 calc R . .
C27 C 0.30286(19) 0.8797(4) 0.3202(3) 0.0410(12) Uani 1 1 d . . .
H27 H 0.3193 0.8395 0.3649 0.049 Uiso 1 1 calc R . .
C23 C 0.2830(2) 0.8767(4) 0.0838(3) 0.0470(13) Uani 1 1 d . . .
H23A H 0.2470 0.9024 0.0546 0.056 Uiso 1 1 calc R . .
H23B H 0.2950 0.8832 0.0502 0.056 Uiso 1 1 calc R . .
C24 C 0.3190(2) 0.9392(4) 0.1585(3) 0.0442(12) Uani 1 1 d . . .
H24A H 0.3549 0.9132 0.1881 0.053 Uiso 1 1 calc R . .
H24B H 0.3198 1.0065 0.1432 0.053 Uiso 1 1 calc R . .

loop_
_atom_site_aniso_label
_atom_site_aniso_U_11
_atom_site_aniso_U_22
_atom_site_aniso_U_33
_atom_site_aniso_U_23
_atom_site_aniso_U_13
_atom_site_aniso_U_12
Ni1 0.0499(5) 0.0175(4) 0.0427(5) 0.000 0.0325(4) 0.000
Ni2 0.0355(3) 0.0304(3) 0.0342(3) -0.0027(2) 0.0226(3) -0.0042(2)
N1 0.046(2) 0.043(2) 0.036(2) 0.0071(18) 0.025(2) 0.006(2)
N2 0.040(2) 0.038(2) 0.042(2) 0.0044(18) 0.028(2) 0.0008(18)
N3 0.038(2) 0.038(2) 0.038(2) 0.0051(18) 0.0223(19) 0.0014(18)
N4 0.033(3) 0.021(3) 0.035(3) 0.000 0.017(2) 0.000
N5 0.105(6) 0.018(3) 0.067(4) 0.000 0.068(4) 0.000
N6 0.037(2) 0.037(2) 0.032(2) -0.0015(17) 0.0194(18) -0.0053(18)
N7 0.036(2) 0.037(2) 0.034(2) 0.0037(17) 0.0220(18) 0.0040(17)
O1 0.054(2) 0.0307(18) 0.0437(19) -0.0023(15) 0.0323(18) -0.0065(15)
O2 0.046(2) 0.125(4) 0.044(2) 0.013(2) 0.024(2) -0.010(2)
O3 0.050(2) 0.043(2) 0.052(2) -0.0066(17) 0.0372(19) -0.0066(17)
O4 0.144(5) 0.042(2) 0.121(4) -0.033(2) 0.116(4) -0.035(3)
O5 0.055(2) 0.057(3) 0.059(3) -0.017(2) 0.021(2) 0.007(2)
O6 0.0371(18) 0.0388(19) 0.0383(19) -0.0035(15) 0.0193(16) 0.0019(15)
O7 0.058(2) 0.0326(19) 0.056(2) -0.0094(16) 0.037(2) -0.0169(16)
O8 0.050(2) 0.0376(19) 0.047(2) -0.0064(16) 0.0334(17) -0.0075(16)
O9 0.047(2) 0.044(2) 0.0372(19) -0.0100(16) 0.0188(17) -0.0004(16)
O10 0.045(2) 0.067(3) 0.130(4) 0.010(3) 0.046(3) 0.011(2)
O11 0.045(2) 0.067(3) 0.130(4) 0.010(3) 0.046(3) 0.011(2)
O12 0.070(12) 0.103(15) 0.075(12) 0.021(11) 0.048(11) 0.017(11)
S1 0.0563(8) 0.0434(7) 0.0435(7) 0.0059(6) 0.0348(7) 0.0100(6)
S2 0.0436(7) 0.0508(8) 0.0476(8) 0.0138(6) 0.0275(6) 0.0014(6)
S3 0.0508(8) 0.0405(7) 0.0515(8) 0.0002(6) 0.0377(7) 0.0023(6)
C1 0.034(3) 0.042(3) 0.024(2) 0.000(2) 0.015(2) -0.002(2)
C2 0.035(3) 0.039(3) 0.034(3) -0.006(2) 0.018(2) -0.005(2)
C3 0.030(2) 0.046(3) 0.030(2) 0.003(2) 0.014(2) 0.000(2)
C4 0.046(3) 0.028(2) 0.043(3) 0.009(2) 0.027(3) 0.003(2)
C5 0.051(3) 0.034(3) 0.043(3) -0.003(2) 0.028(3) -0.005(2)
C6 0.057(3) 0.044(3) 0.048(3) -0.017(2) 0.037(3) -0.016(3)
C7 0.058(3) 0.041(3) 0.054(3) -0.013(2) 0.042(3) -0.012(2)
C8 0.041(3) 0.035(3) 0.041(3) 0.000(2) 0.021(2) -0.004(2)
C9 0.048(3) 0.038(3) 0.044(3) -0.001(2) 0.023(3) -0.008(2)
C10 0.045(3) 0.032(3) 0.052(3) 0.002(2) 0.025(3) 0.004(2)
C11 0.086(5) 0.032(3) 0.071(4) 0.014(3) 0.053(4) 0.026(3)
C12 0.138(9) 0.017(4) 0.088(7) 0.000 0.091(7) 0.000
C13 0.178(8) 0.025(3) 0.096(5) 0.011(3) 0.115(6) 0.019(4)
C14 0.068(8) 0.024(6) 0.052(8) -0.002(5) 0.041(7) 0.002(6)
C14' 0.088(10) 0.030(6) 0.067(9) -0.009(6) 0.054(9) 0.003(7)
C15 0.064(6) 0.015(4) 0.056(7) -0.005(4) 0.035(6) -0.005(4)
C16 0.049(8) 0.020(5) 0.064(9) 0.006(5) 0.028(7) 0.006(4)
C17 0.065(8) 0.024(6) 0.066(8) -0.011(6) 0.027(7) -0.008(6)
C18 0.041(3) 0.044(3) 0.058(3) -0.001(2) 0.031(3) -0.002(2)
C19 0.050(3) 0.048(3) 0.060(3) -0.004(3) 0.038(3) -0.012(3)
C20 0.054(3) 0.035(3) 0.033(3) -0.003(2) 0.028(2) -0.009(2)
C21 0.049(3) 0.035(3) 0.048(3) -0.001(2) 0.034(3) 0.002(2)
C22 0.042(3) 0.039(3) 0.047(3) 0.001(2) 0.030(2) -0.003(2)
C28 0.045(3) 0.041(3) 0.045(3) 0.011(2) 0.028(3) 0.013(2)
C29 0.051(3) 0.046(3) 0.039(3) 0.009(2) 0.029(3) 0.005(2)
C25 0.040(3) 0.036(3) 0.039(3) -0.010(2) 0.026(2) -0.014(2)
C26 0.032(3) 0.049(3) 0.042(3) 0.003(2) 0.021(2) 0.004(2)
C27 0.035(3) 0.047(3) 0.036(3) 0.007(2) 0.018(2) 0.008(2)
C23 0.073(4) 0.037(3) 0.042(3) -0.004(2) 0.040(3) -0.012(3)
C24 0.057(3) 0.038(3) 0.051(3) -0.007(2) 0.039(3) -0.014(2)

loop_
_atom_type_symbol
_atom_type_description
_atom_type_scat_dispersion_real
_atom_type_scat_dispersion_imag
_atom_type_scat_source
C C 0.0033 0.0016 'International Tables Vol C Tables 4.2.6.8 and 6.1.1.4'
H H 0.0000 0.0000 'International Tables Vol C Tables 4.2.6.8 and 6.1.1.4'
N N 0.0061 0.0033 'International Tables Vol C Tables 4.2.6.8 and 6.1.1.4'
O O 0.0106 0.0060 'International Tables Vol C Tables 4.2.6.8 and 6.1.1.4'
S S 0.1246 0.1234 'International Tables Vol C Tables 4.2.6.8 and 6.1.1.4'
Ni Ni 0.3393 1.1124 'International Tables Vol C Tables 4.2.6.8 and 6.1.1.4'

loop_
_geom_angle_atom_site_label_1
_geom_angle_atom_site_label_2
_geom_angle_atom_site_label_3
_geom_angle
_geom_angle_site_symmetry_1
_geom_angle_site_symmetry_3
O1 Ni1 O1 178.54(18) . 2_655
O1 Ni1 N5 89.27(9) . 1_545
O1 Ni1 N5 89.27(9) 2_655 1_545
O1 Ni1 N4 90.73(9) . .
O1 Ni1 N4 90.73(9) 2_655 .
N5 Ni1 N4 180.000(1) 1_545 .
O1 Ni1 O7 91.87(14) . 2_655
O1 Ni1 O7 88.10(14) 2_655 2_655
N5 Ni1 O7 88.79(9) 1_545 2_655
N4 Ni1 O7 91.21(9) . 2_655
O1 Ni1 O7 88.10(14) . .
O1 Ni1 O7 91.87(14) 2_655 .
N5 Ni1 O7 88.79(9) 1_545 .
N4 Ni1 O7 91.21(9) . .
O7 Ni1 O7 177.59(19) 2_655 .
O6 Ni2 O9 175.96(14) 6_566 .
O6 Ni2 N7 91.35(14) 6_566 4_545
O9 Ni2 N7 92.69(15) . 4_545
O6 Ni2 N6 90.62(14) 6_566 .
O9 Ni2 N6 89.12(14) . .
N7 Ni2 N6 92.08(16) 4_545 .
O6 Ni2 O8 92.30(13) 6_566 .
O9 Ni2 O8 88.10(14) . .
N7 Ni2 O8 85.96(14) 4_545 .
N6 Ni2 O8 176.52(15) . .
O6 Ni2 O3 87.92(14) 6_566 .
O9 Ni2 O3 88.06(14) . .
N7 Ni2 O3 176.48(15) 4_545 .
N6 Ni2 O3 91.37(15) . .
O8 Ni2 O3 90.63(14) . .
C1 N1 C3 113.5(4) . .
C1 N2 C2 113.4(4) . .
C3 N3 C2 114.0(4) . .
C10 N4 C10 116.1(6) 2_655 .
C10 N4 Ni1 121.9(3) 2_655 .
C10 N4 Ni1 121.9(3) . .
C13 N5 C13 117.6(7) . 2_655
C13 N5 Ni1 121.2(3) . 1_565
C13 N5 Ni1 121.2(3) 2_655 1_565
C18 N6 C22 116.5(4) . .
C18 N6 Ni2 121.9(3) . .
C22 N6 Ni2 121.3(3) . .
C28 N7 C27 116.1(4) . .
C28 N7 Ni2 121.6(3) . 4
C27 N7 Ni2 121.8(3) . 4
C4 O1 Ni1 129.3(3) . .
C6 O3 Ni2 129.9(3) . .
C8 O6 Ni2 126.4(3) . 6_565
Ni1 O7 H7D 103.1 . .
Ni1 O7 H7E 103.0 . .
H7D O7 H7E 105.2 . .
Ni2 O8 H8B 106.6 . .
Ni2 O8 H8C 106.5 . .
H8B O8 H8C 106.6 . .
Ni2 O9 H9E 118.2 . .
Ni2 O9 H9F 131.7 . .
H9E O9 H9F 108.3 . .
H10C O10 H10D 108.2 . .
H11C O11 H11D 108.0 . .
H12C O12 H12D 107.9 . .
C1 S1 C5 102.3(2) . .
C3 S2 C9 102.7(3) . .
C2 S3 C7 99.1(2) . .
N1 C1 N2 126.8(5) . .
N1 C1 S1 113.8(4) . .
N2 C1 S1 119.4(4) . .
N2 C2 N3 126.1(5) . .
N2 C2 S3 119.2(4) . .
N3 C2 S3 114.6(4) . .
N3 C3 N1 126.1(5) . .
N3 C3 S2 120.9(4) . .
N1 C3 S2 112.9(4) . .
O2 C4 O1 126.1(5) . .
O2 C4 C5 119.5(5) . .
O1 C4 C5 114.3(4) . .
C4 C5 S1 115.0(4) . .
C4 C5 H5A 108.5 . .
S1 C5 H5A 108.5 . .
C4 C5 H5B 108.5 . .
S1 C5 H5B 108.5 . .
H5A C5 H5B 107.5 . .
O3 C6 O4 126.5(5) . .
O3 C6 C7 119.6(5) . .
O4 C6 C7 113.8(5) . .
C6 C7 S3 112.9(4) . .
C6 C7 H7A 109.0 . .
S3 C7 H7A 109.0 . .
C6 C7 H7B 109.0 . .
S3 C7 H7B 109.0 . .
H7A C7 H7B 107.8 . .
O6 C8 O5 125.9(5) . .
O6 C8 C9 118.7(5) . .
O5 C8 C9 115.4(5) . .
C8 C9 S2 116.1(4) . .
C8 C9 H9A 108.3 . .
S2 C9 H9A 108.3 . .
C8 C9 H9B 108.3 . .
S2 C9 H9B 108.3 . .
H9A C9 H9B 107.4 . .
N4 C10 C11 123.5(5) . .
N4 C10 H10 118.3 . .
C11 C10 H10 118.3 . .
C10 C11 C12 120.4(6) . .
C10 C11 H11 119.8 . .
C12 C11 H11 119.8 . .
C11 C12 C11 116.0(7) . 2_655
C11 C12 C16 136.8(6) . 2_655
C11 C12 C16 106.5(5) 2_655 2_655
C11 C12 C16 106.5(5) . .
C11 C12 C16 136.8(6) 2_655 .
C16 C12 C16 34.2(7) 2_655 .
N5 C13 C14 126.7(7) . .
N5 C13 C14' 116.0(8) . .
C14 C13 C14' 36.4(6) . .
N5 C13 H13 116.7 . .
C14 C13 H13 116.7 . .
C14' C13 H13 114.1 . .
C13 C14 C15 116.7(11) . .
C13 C14 C15 97.6(9) . 2_655
C15 C14 C15 37.1(8) . 2_655
C13 C14 H14 121.7 . .
C15 C14 H14 121.7 . .
C15 C14 H14 129.3 2_655 .
C15 C14' C13 123.1(10) 2_655 .
C15 C14' C15 47.4(9) 2_655 .
C13 C14' C15 105.4(11) . .
C15 C14' H14' 95.8 2_655 .
C13 C14' H14' 127.3 . .
C15 C14' H14' 127.3 . .
C15 C15 C14' 71.5(12) 2_655 2_655
C15 C15 C14 96.9(12) 2_655 .
C14' C15 C14 116.2(8) 2_655 .
C15 C15 C14' 61.0(10) 2_655 .
C14' C15 C14' 103.6(11) 2_655 .
C14 C15 C14' 35.9(7) . .
C15 C15 C17 99.8(6) 2_655 .
C14' C15 C17 121.0(11) 2_655 .
C14 C15 C17 122.7(11) . .
C14' C15 C17 123.0(10) . .
C15 C15 C14 46.1(9) 2_655 2_655
C14' C15 C14 25.5(7) 2_655 2_655
C14 C15 C14 111.2(10) . 2_655
C14' C15 C14 86.2(7) . 2_655
C17 C15 C14 119.7(9) . 2_655
C17 C16 C16 116.3(11) 2_655 2_655
C17 C16 C17 85.7(15) 2_655 .
C16 C16 C17 30.6(5) 2_655 .
C17 C16 C12 170.5(14) 2_655 .
C16 C16 C12 72.9(4) 2_655 .
C17 C16 C12 103.5(7) . .
C17 C16 H16A 66.8 2_655 .
C16 C16 H16A 124.4 2_655 .
C17 C16 H16A 111.6 . .
C12 C16 H16A 110.7 . .
C17 C16 H16B 63.1 2_655 .
C16 C16 H16B 121.6 2_655 .
C17 C16 H16B 111.3 . .
C12 C16 H16B 110.7 . .
H16A C16 H16B 108.9 . .
C16 C17 C15 143.8(16) 2_655 .
C16 C17 C16 33.1(10) 2_655 .
C15 C17 C16 110.8(9) . .
C16 C17 C17 63.7(11) 2_655 2_655
C15 C17 C17 80.2(6) . 2_655
C16 C17 C17 30.6(5) . 2_655
C16 C17 H17A 90.3 2_655 .
C15 C17 H17A 109.4 . .
C16 C17 H17A 109.8 . .
C17 C17 H17A 121.3 2_655 .
C16 C17 H17B 91.9 2_655 .
C15 C17 H17B 109.3 . .
C16 C17 H17B 109.6 . .
C17 C17 H17B 123.5 2_655 .
H17A C17 H17B 107.9 . .
N6 C18 C19 123.1(5) . .
N6 C18 H18 118.5 . .
C19 C18 H18 118.5 . .
C18 C19 C20 120.5(5) . .
C18 C19 H19 119.8 . .
C20 C19 H19 119.8 . .
C21 C20 C19 116.3(5) . .
C21 C20 C23 122.0(5) . .
C19 C20 C23 121.6(5) . .
C20 C21 C22 120.3(5) . .
C20 C21 H21 119.8 . .
C22 C21 H21 119.8 . .
N6 C22 C21 123.2(5) . .
N6 C22 H22 118.4 . .
C21 C22 H22 118.4 . .
N7 C28 C29 123.4(5) . .
N7 C28 H28 118.3 . .
C29 C28 H28 118.3 . .
C28 C29 C25 119.9(5) . .
C28 C29 H29 120.0 . .
C25 C29 H29 120.0 . .
C26 C25 C29 116.4(5) . .
C26 C25 C24 122.5(5) . .
C29 C25 C24 120.9(5) . .
C27 C26 C25 120.5(5) . .
C27 C26 H26 119.7 . .
C25 C26 H26 119.7 . .
N7 C27 C26 123.6(5) . .
N7 C27 H27 118.2 . .
C26 C27 H27 118.2 . .
C20 C23 C24 113.3(4) . .
C20 C23 H23A 108.9 . .
C24 C23 H23A 108.9 . .
C20 C23 H23B 108.9 . .
C24 C23 H23B 108.9 . .
H23A C23 H23B 107.7 . .
C25 C24 C23 112.3(4) . .
C25 C24 H24A 109.1 . .
C23 C24 H24A 109.1 . .
C25 C24 H24B 109.1 . .
C23 C24 H24B 109.1 . .
H24A C24 H24B 107.9 . .

loop_
_geom_bond_atom_site_label_1
_geom_bond_atom_site_label_2
_geom_bond_distance
_geom_bond_site_symmetry_2
Ni1 O1 2.078(3) .
Ni1 O1 2.078(3) 2_655
Ni1 N5 2.091(5) 1_545
Ni1 N4 2.093(5) .
Ni1 O7 2.094(4) 2_655
Ni1 O7 2.094(4) .
Ni2 O6 2.058(3) 6_566
Ni2 O9 2.077(3) .
Ni2 N7 2.081(4) 4_545
Ni2 N6 2.094(4) .
Ni2 O8 2.097(3) .
Ni2 O3 2.100(3) .
N1 C1 1.331(6) .
N1 C3 1.352(6) .
N2 C1 1.336(6) .
N2 C2 1.342(6) .
N3 C3 1.324(6) .
N3 C2 1.343(6) .
N4 C10 1.331(6) 2_655
N4 C10 1.331(6) .
N5 C13 1.334(6) .
N5 C13 1.334(6) 2_655
N5 Ni1 2.091(5) 1_565
N6 C18 1.338(6) .
N6 C22 1.345(6) .
N7 C28 1.336(6) .
N7 C27 1.340(6) .
N7 Ni2 2.081(4) 4
O1 C4 1.253(6) .
O2 C4 1.234(6) .
O3 C6 1.250(6) .
O4 C6 1.265(7) .
O5 C8 1.262(6) .
O6 C8 1.246(6) .
O6 Ni2 2.058(3) 6_565
O7 H7D 0.8500 .
O7 H7E 0.8499 .
O8 H8B 0.8501 .
O8 H8C 0.8502 .
O9 H9E 0.8499 .
O9 H9F 0.8500 .
O10 H10C 0.8500 .
O10 H10D 0.8503 .
O11 H11C 0.8500 .
O11 H11D 0.8499 .
O12 H12C 0.8499 .
O12 H12D 0.8499 .
S1 C1 1.753(5) .
S1 C5 1.798(5) .
S2 C3 1.735(5) .
S2 C9 1.786(6) .
S3 C2 1.750(5) .
S3 C7 1.799(5) .
C4 C5 1.525(7) .
C5 H5A 0.9700 .
C5 H5B 0.9700 .
C6 C7 1.516(7) .
C7 H7A 0.9700 .
C7 H7B 0.9700 .
C8 C9 1.530(7) .
C9 H9A 0.9700 .
C9 H9B 0.9700 .
C10 C11 1.372(7) .
C10 H10 0.9300 .
C11 C12 1.377(8) .
C11 H11 0.9300 .
C12 C11 1.377(8) 2_655
C12 C16 1.564(12) 2_655
C12 C16 1.564(12) .
C13 C14 1.393(13) .
C13 C14' 1.478(15) .
C13 H13 0.9300 .
C14 C15 1.395(16) .
C14 C15 1.924(17) 2_655
C14 H14 0.9300 .
C14' C15 1.388(17) 2_655
C14' C15 1.504(18) .
C14' H14' 0.9300 .
C15 C15 1.17(2) 2_655
C15 C14' 1.388(17) 2_655
C15 C17 1.508(14) .
C15 C14 1.924(17) 2_655
C16 C17 0.859(12) 2_655
C16 C16 0.92(2) 2_655
C16 C17 1.511(14) .
C16 H16A 0.9700 .
C16 H16B 0.9700 .
C17 C16 0.859(12) 2_655
C17 C17 1.68(2) 2_655
C17 H17A 0.9700 .
C17 H17B 0.9700 .
C18 C19 1.382(7) .
C18 H18 0.9300 .
C19 C20 1.387(8) .
C19 H19 0.9300 .
C20 C21 1.378(7) .
C20 C23 1.503(7) .
C21 C22 1.382(7) .
C21 H21 0.9300 .
C22 H22 0.9300 .
C28 C29 1.381(7) .
C28 H28 0.9300 .
C29 C25 1.384(7) .
C29 H29 0.9300 .
C25 C26 1.374(7) .
C25 C24 1.506(7) .
C26 C27 1.367(7) .
C26 H26 0.9300 .
C27 H27 0.9300 .
C23 C24 1.531(7) .
C23 H23A 0.9700 .
C23 H23B 0.9700 .
C24 H24A 0.9700 .
C24 H24B 0.9700 .
